data_4120343
loop_
_publ_author_name
'Keith W. Bentley'
'Christian Wolf'

_publ_contact_author 'Christian Wolf'
_publ_contact_author_email cw27@georgetown.edu
_publ_section_title
;
 Stereodynamic Chemosensor with Selective Circular Dichroism and
 Fluorescence Readout for in Situ Determination of Absolute Configuration,
 Enantiomeric Excess, and Concentration of Chiral Compounds
;
_journal_name_full 'Journal of the American Chemical Society'
_journal_page_first 12200
_journal_page_last 12203
_journal_paper_doi 10.1021/ja406259p
_journal_volume 135
_journal_year 2013
_chemical_formula_moiety 'C36 H28 N2 O3'
_chemical_formula_sum 'C36.75 H29.25 Cl2.25 N2 O3'
_chemical_formula_weight 626.63
_chemical_name_common '[KB-1]'
_chemical_name_systematic
; 
 ? 
;
_space_group_IT_number 4
_symmetry_cell_setting monoclinic
_symmetry_space_group_name_Hall 'P 2yb'
_symmetry_space_group_name_H-M 'P 1 21 1'
_atom_sites_solution_hydrogens geom
_atom_sites_solution_primary direct
_atom_sites_solution_secondary difmap
_audit_creation_method SHELXL-97
_cell_angle_alpha 90.00
_cell_angle_beta 96.093(2)
_cell_angle_gamma 90.00
_cell_formula_units_Z 8
_cell_length_a 14.036(2)
_cell_length_b 9.7315(16)
_cell_length_c 44.837(8)
_cell_measurement_reflns_used 10774
_cell_measurement_temperature 100(2)
_cell_measurement_theta_max 23.538
_cell_measurement_theta_min 2.285
_cell_volume 6089.7(17)
_computing_cell_refinement 'Bruker APEXII'
_computing_data_collection 'Bruker APEXII'
_computing_data_reduction 'Bruker APEXII'
_computing_molecular_graphics 'ORTEP-3 for Windows; Ferrugia L J (1997), J. Appl. Cryst. 30, 565'
_computing_publication_material 'Bruker SHELXTL'
_computing_structure_refinement 'SHELSL-97 (Sheldrick, 1997)'
_computing_structure_solution 'SHELXS-97 (Sheldrick, 1990)'
_diffrn_ambient_temperature 100(2)
_diffrn_measured_fraction_theta_full 0.999
_diffrn_measured_fraction_theta_max 0.963
_diffrn_radiation_monochromator graphite
_diffrn_radiation_source 'fine-focus sealed tube'
_diffrn_radiation_type MoK\a
_diffrn_radiation_wavelength 0.71073
_diffrn_reflns_av_R_equivalents 0.0524
_diffrn_reflns_av_sigmaI/netI 0.1015
_diffrn_reflns_limit_h_max 18
_diffrn_reflns_limit_h_min -18
_diffrn_reflns_limit_k_max 12
_diffrn_reflns_limit_k_min -12
_diffrn_reflns_limit_l_max 58
_diffrn_reflns_limit_l_min -57
_diffrn_reflns_number 53449
_diffrn_reflns_theta_full 25.00
_diffrn_reflns_theta_max 27.99
_diffrn_reflns_theta_min 0.91
_exptl_absorpt_coefficient_mu 0.276
_exptl_absorpt_correction_T_max 0.7457
_exptl_absorpt_correction_T_min 0.6581
_exptl_absorpt_correction_type multi-scan
_exptl_absorpt_process_details 'SADABS based on Blessing's method; Blessing, Acta Cryst. (1995) A51 33-38'
_exptl_crystal_colour yellow
_exptl_crystal_density_diffrn 1.367
_exptl_crystal_description plate
_exptl_crystal_F_000 2608
_exptl_crystal_size_max 0.56
_exptl_crystal_size_mid 0.21
_exptl_crystal_size_min 0.11
_refine_diff_density_max 1.379
_refine_diff_density_min -1.624
_refine_diff_density_rms 0.101
_refine_ls_abs_structure_details 'Flack H D (1983), Acta Cryst. A39, 876-881'
_refine_ls_abs_structure_Flack -0.01(7)
_refine_ls_extinction_method none
_refine_ls_goodness_of_fit_ref 1.039
_refine_ls_hydrogen_treatment mixed
_refine_ls_matrix_type full
_refine_ls_number_parameters 1588
_refine_ls_number_reflns 27288
_refine_ls_number_restraints 1
_refine_ls_restrained_S_all 1.039
_refine_ls_R_factor_all 0.1388
_refine_ls_R_factor_gt 0.0941
_refine_ls_shift/su_max 0.000
_refine_ls_shift/su_mean 0.000
_refine_ls_structure_factor_coef Fsqd
_refine_ls_weighting_details 'calc w=1/[\s^2^(Fo^2^)+(0.1101P)^2^+10.9692P] where P=(Fo^2^+2Fc^2^)/3'
_refine_ls_weighting_scheme calc
_refine_ls_wR_factor_gt 0.2204
_refine_ls_wR_factor_ref 0.2440
_reflns_number_gt 18298
_reflns_number_total 27288
_reflns_threshold_expression >2sigma(I)
_cod_data_source_file ja406259p_si_002.cif
_cod_data_source_block KB-1
_cod_original_cell_volume 6089.8(18)
_cod_database_code 4120343

loop_
_symmetry_equiv_pos_as_xyz
'x, y, z'
'-x, y+1/2, -z'

loop_
_atom_site_label
_atom_site_type_symbol
_atom_site_fract_x
_atom_site_fract_y
_atom_site_fract_z
_atom_site_U_iso_or_equiv
_atom_site_adp_type
_atom_site_occupancy
_atom_site_symmetry_multiplicity
_atom_site_calc_flag
_atom_site_refinement_flags
Cl6S Cl 0.87252(13) 0.26811(18) 0.14988(4) 0.0466(4) Uani 1 1 d .
Cl4S Cl 1.01016(12) 0.23834(18) 0.20212(4) 0.0444(4) Uani 1 1 d .
Cl1S Cl 1.04866(17) 0.5015(2) 0.40274(5) 0.0633(6) Uani 1 1 d .
Cl5S Cl 0.81680(14) 0.3349(2) 0.20829(5) 0.0514(5) Uani 1 1 d .
Cl2S Cl 0.97645(14) 0.7802(2) 0.39973(5) 0.0599(6) Uani 1 1 d .
Cl3S Cl 0.85827(19) 0.5575(3) 0.37422(6) 0.0806(8) Uani 1 1 d .
O2D O 0.8671(3) 0.8938(5) 0.19623(10) 0.0379(11) Uani 1 1 d .
N2A N 1.6749(3) 0.3795(5) 0.04735(11) 0.0271(11) Uani 1 1 d .
O2C O 1.4507(3) 0.4271(5) 0.29858(9) 0.0375(11) Uani 1 1 d .
N1D N 1.1589(3) 0.8471(6) 0.21334(11) 0.0297(12) Uani 1 1 d .
C2B C 1.2695(4) 0.8965(6) 0.38978(13) 0.0261(12) Uani 1 1 d .
H2B H 1.2521 0.9151 0.4093 0.031 Uiso 1 1 calc R
C13C C 1.3591(4) 0.2527(6) 0.32104(12) 0.0205(11) Uani 1 1 d .
C25A C 1.6225(4) 0.5185(6) 0.08898(12) 0.0218(11) Uani 1 1 d .
C5C C 1.1674(4) 0.1620(6) 0.44571(13) 0.0225(12) Uani 1 1 d .
H5C H 1.1393 0.1263 0.4625 0.027 Uiso 1 1 calc R
C11C C 1.3096(4) 0.2956(6) 0.37052(11) 0.0199(11) Uani 1 1 d .
N2C N 1.3867(3) 0.2066(5) 0.27009(10) 0.0237(10) Uani 1 1 d .
N2D N 0.9236(3) 0.7002(6) 0.23520(11) 0.0323(12) Uani 1 1 d .
C30A C 1.7120(4) 0.5039(6) 0.10569(13) 0.0236(12) Uani 1 1 d .
H30A H 1.7583 0.4441 0.0987 0.028 Uiso 1 1 calc R
O3A O 1.4839(3) 0.2485(5) 0.04222(10) 0.0423(12) Uani 1 1 d .
O1C O 1.1793(3) 0.4494(6) 0.25536(11) 0.0477(14) Uani 1 1 d .
C13A C 1.7786(4) 0.4001(6) 0.00805(12) 0.0243(12) Uani 1 1 d .
C8C C 1.2539(4) 0.2562(6) 0.39580(12) 0.0203(11) Uani 1 1 d .
C18C C 1.1161(4) 0.2845(7) 0.33505(13) 0.0266(13) Uani 1 1 d .
C12A C 1.7984(4) 0.4723(6) -0.01705(12) 0.0262(13) Uani 1 1 d .
H12A H 1.7679 0.5582 -0.0214 0.031 Uiso 1 1 calc R
C21D C 1.1857(4) 0.7148(7) 0.21764(15) 0.0340(15) Uani 1 1 d .
H21D H 1.1939 0.6780 0.2374 0.041 Uiso 1 1 calc R
O3D O 1.0814(3) 0.7688(5) 0.28034(10) 0.0405(12) Uani 1 1 d .
C7C C 1.3024(4) 0.2570(6) 0.42429(11) 0.0208(11) Uani 1 1 d .
H7C H 1.3665 0.2898 0.4269 0.025 Uiso 1 1 calc R
C31C C 1.4025(4) 0.3345(6) 0.21245(12) 0.0261(13) Uani 1 1 d .
C13D C 0.9523(4) 0.6898(6) 0.18376(13) 0.0234(12) Uani 1 1 d .
C12D C 0.9933(4) 0.6162(6) 0.16121(14) 0.0266(13) Uani 1 1 d .
H12D H 1.0198 0.5279 0.1658 0.032 Uiso 1 1 calc R
C8B C 1.4898(4) 0.8569(6) 0.34989(13) 0.0264(13) Uani 1 1 d .
C14D C 0.9081(4) 0.8187(6) 0.17576(13) 0.0264(13) Uani 1 1 d .
O3C O 1.2369(3) 0.2659(5) 0.21696(10) 0.0392(11) Uani 1 1 d .
C10B C 1.3168(5) 0.8360(6) 0.33275(12) 0.0286(13) Uani 1 1 d .
C14C C 1.4069(4) 0.3795(6) 0.32158(13) 0.0251(12) Uani 1 1 d .
C9C C 1.1550(4) 0.2155(6) 0.39169(11) 0.0191(11) Uani 1 1 d .
C32C C 1.4786(4) 0.3133(6) 0.19555(12) 0.0274(13) Uani 1 1 d .
H32C H 1.4848 0.2271 0.1860 0.033 Uiso 1 1 calc R
C29A C 1.7337(4) 0.5753(6) 0.13209(13) 0.0283(13) Uani 1 1 d .
H29A H 1.7948 0.5651 0.1432 0.034 Uiso 1 1 calc R
C24A C 1.5297(4) 0.3105(7) 0.06896(13) 0.0290(13) Uani 1 1 d .
H24A H 1.4768 0.3507 0.0795 0.035 Uiso 1 1 calc R
C15C C 1.4072(5) 0.4619(6) 0.34732(14) 0.0310(14) Uani 1 1 d .
H15C H 1.4413 0.5464 0.3483 0.037 Uiso 1 1 calc R
C8D C 1.0462(4) 0.5898(6) 0.10980(14) 0.0307(14) Uani 1 1 d .
C17A C 1.7007(4) 0.4451(6) 0.02496(12) 0.0250(13) Uani 1 1 d .
H17A H 1.6677 0.5274 0.0189 0.030 Uiso 1 1 calc R
C17D C 0.9594(4) 0.6358(6) 0.21348(13) 0.0241(12) Uani 1 1 d .
H17D H 0.9910 0.5505 0.2176 0.029 Uiso 1 1 calc R
C1C C 1.0923(4) 0.2218(6) 0.36364(12) 0.0220(11) Uani 1 1 d .
H1C H 1.1173 0.1311 0.3574 0.026 Uiso 1 1 calc R
O1D O 1.1382(3) 0.9246(5) 0.23611(10) 0.0406(11) Uani 1 1 d .
C12C C 1.3142(3) 0.2116(6) 0.34566(11) 0.0175(11) Uani 1 1 d .
H12C H 1.2856 0.1231 0.3455 0.021 Uiso 1 1 calc R
C19D C 1.1716(4) 0.8235(7) 0.16104(15) 0.0305(14) Uani 1 1 d .
H19D H 1.1690 0.8647 0.1418 0.037 Uiso 1 1 calc R
C9D C 1.1445(4) 0.5533(6) 0.11433(14) 0.0303(14) Uani 1 1 d .
C10C C 1.1137(4) 0.1641(6) 0.41752(12) 0.0203(11) Uani 1 1 d .
N1C N 1.1566(4) 0.3968(6) 0.28135(12) 0.0355(13) Uani 1 1 d .
C4C C 1.0177(4) 0.1155(6) 0.41477(13) 0.0270(13) Uani 1 1 d .
H4C H 0.9910 0.0828 0.4320 0.032 Uiso 1 1 calc R
C31A C 1.5790(4) 0.2090(7) 0.09047(15) 0.0321(14) Uani 1 1 d .
C6C C 1.2596(4) 0.2105(6) 0.44960(12) 0.0223(12) Uani 1 1 d .
H6C H 1.2941 0.2128 0.4690 0.027 Uiso 1 1 calc R
C24D C 0.9871(4) 0.7453(8) 0.28766(14) 0.0361(15) Uani 1 1 d .
H24D H 0.9943 0.6981 0.3076 0.043 Uiso 1 1 calc R
C11D C 0.9963(4) 0.6678(6) 0.13295(14) 0.0264(13) Uani 1 1 d .
C26A C 1.5565(4) 0.6084(6) 0.09927(13) 0.0270(13) Uani 1 1 d .
H26A H 1.4962 0.6219 0.0879 0.032 Uiso 1 1 calc R
C22D C 1.2009(4) 0.6333(7) 0.19376(15) 0.0323(15) Uani 1 1 d .
H22D H 1.2175 0.5395 0.1971 0.039 Uiso 1 1 calc R
C29C C 1.5234(5) -0.1050(7) 0.20027(14) 0.0384(16) Uani 1 1 d .
H29C H 1.5151 -0.1664 0.1837 0.046 Uiso 1 1 calc R
C34C C 1.5384(5) 0.5427(7) 0.20621(14) 0.0337(14) Uani 1 1 d .
H34C H 1.5841 0.6134 0.2043 0.040 Uiso 1 1 calc R
C19C C 1.1054(4) 0.2092(8) 0.30920(13) 0.0323(15) Uani 1 1 d .
H19C H 1.0842 0.1166 0.3098 0.039 Uiso 1 1 calc R
C23A C 1.5925(4) 0.4332(6) 0.06140(13) 0.0249(12) Uani 1 1 d .
H23A H 1.5539 0.4927 0.0465 0.030 Uiso 1 1 calc R
C2S C 0.8873(5) 0.2263(7) 0.18864(15) 0.0373(16) Uani 1 1 d .
H2S H 0.8657 0.1294 0.1911 0.045 Uiso 1 1 calc R
C10D C 1.1790(5) 0.4679(7) 0.09131(16) 0.0364(16) Uani 1 1 d .
C1B C 1.3647(4) 0.8775(6) 0.38631(12) 0.0228(12) Uani 1 1 d .
C4B C 1.2210(5) 0.8543(6) 0.33813(14) 0.0320(14) Uani 1 1 d .
H4B H 1.1717 0.8419 0.3221 0.038 Uiso 1 1 calc R
C20C C 1.1252(4) 0.2666(8) 0.28166(14) 0.0398(17) Uani 1 1 d .
H20C H 1.1165 0.2142 0.2637 0.048 Uiso 1 1 calc R
C9B C 1.3932(4) 0.8573(6) 0.35679(12) 0.0242(12) Uani 1 1 d .
C3B C 1.1971(4) 0.8897(6) 0.36595(14) 0.0288(13) Uani 1 1 d .
H3B H 1.1325 0.9092 0.3690 0.035 Uiso 1 1 calc R
C21C C 1.1636(4) 0.4746(7) 0.30599(16) 0.0357(15) Uani 1 1 d .
H21C H 1.1828 0.5678 0.3047 0.043 Uiso 1 1 calc R
C17C C 1.3498(4) 0.1685(6) 0.29386(11) 0.0208(11) Uani 1 1 d .
H17C H 1.3159 0.0840 0.2937 0.025 Uiso 1 1 calc R
C23D C 0.9356(4) 0.6399(6) 0.26511(14) 0.0285(13) Uani 1 1 d .
H23D H 0.9780 0.5576 0.2645 0.034 Uiso 1 1 calc R
C2C C 1.0011(4) 0.1683(7) 0.36225(14) 0.0301(14) Uani 1 1 d .
H2C H 0.9625 0.1674 0.3435 0.036 Uiso 1 1 calc R
C6D C 1.0258(5) 0.4743(7) 0.06127(15) 0.0383(16) Uani 1 1 d .
H6D H 0.9860 0.4526 0.0434 0.046 Uiso 1 1 calc R
C16C C 1.3591(4) 0.4229(6) 0.37119(14) 0.0294(13) Uani 1 1 d .
H16C H 1.3590 0.4814 0.3882 0.035 Uiso 1 1 calc R
C24C C 1.3330(4) 0.2197(7) 0.21621(13) 0.0308(14) Uani 1 1 d .
H24C H 1.3324 0.1620 0.1977 0.037 Uiso 1 1 calc R
C16D C 0.9519(4) 0.7926(7) 0.12530(15) 0.0323(14) Uani 1 1 d .
H16D H 0.9513 0.8272 0.1055 0.039 Uiso 1 1 calc R
C22C C 1.1436(4) 0.4229(7) 0.33325(14) 0.0302(14) Uani 1 1 d .
H22C H 1.1484 0.4799 0.3505 0.036 Uiso 1 1 calc R
C20D C 1.1542(4) 0.9023(7) 0.18560(15) 0.0349(15) Uani 1 1 d .
H20D H 1.1387 0.9968 0.1829 0.042 Uiso 1 1 calc R
C6B C 1.4349(5) 0.7922(7) 0.29889(14) 0.0379(16) Uani 1 1 d .
H6B H 1.4500 0.7613 0.2799 0.045 Uiso 1 1 calc R
C15D C 0.9089(4) 0.8660(7) 0.14635(16) 0.0359(16) Uani 1 1 d .
H15D H 0.8788 0.9510 0.1408 0.043 Uiso 1 1 calc R
C7B C 1.5090(5) 0.8243(7) 0.32114(14) 0.0365(15) Uani 1 1 d .
H7B H 1.5734 0.8236 0.3164 0.044 Uiso 1 1 calc R
C2D C 1.3046(5) 0.5410(7) 0.14090(15) 0.0376(16) Uani 1 1 d .
H2D H 1.3489 0.5661 0.1575 0.045 Uiso 1 1 calc R
C1D C 1.2128(4) 0.5908(7) 0.13913(14) 0.0323(15) Uani 1 1 d .
C5D C 1.1179(5) 0.4297(7) 0.06480(16) 0.0400(16) Uani 1 1 d .
H5D H 1.1418 0.3738 0.0499 0.048 Uiso 1 1 calc R
C3C C 0.9633(4) 0.1150(7) 0.38767(14) 0.0318(14) Uani 1 1 d .
H3C H 0.9001 0.0789 0.3860 0.038 Uiso 1 1 calc R
C23C C 1.3669(4) 0.1244(7) 0.24252(13) 0.0270(13) Uani 1 1 d .
H23C H 1.3152 0.0563 0.2454 0.032 Uiso 1 1 calc R
C35C C 1.4623(5) 0.5634(7) 0.22287(13) 0.0337(14) Uani 1 1 d .
H35C H 1.4558 0.6498 0.2323 0.040 Uiso 1 1 calc R
C4D C 1.2749(5) 0.4196(7) 0.09459(17) 0.0403(17) Uani 1 1 d .
H4D H 1.2971 0.3626 0.0796 0.048 Uiso 1 1 calc R
C3D C 1.3346(5) 0.4540(7) 0.11889(16) 0.0394(17) Uani 1 1 d .
H3D H 1.3981 0.4188 0.1211 0.047 Uiso 1 1 calc R
C33C C 1.5467(4) 0.4170(7) 0.19231(13) 0.0294(13) Uani 1 1 d .
H33C H 1.5982 0.4007 0.1806 0.035 Uiso 1 1 calc R
C7D C 0.9888(4) 0.5522(7) 0.08378(13) 0.0300(13) Uani 1 1 d .
H7D H 0.9235 0.5798 0.0812 0.036 Uiso 1 1 calc R
C18D C 1.1926(4) 0.6850(7) 0.16441(14) 0.0285(14) Uani 1 1 d .
C36C C 1.3951(5) 0.4618(7) 0.22628(13) 0.0315(14) Uani 1 1 d .
H36C H 1.3440 0.4789 0.2381 0.038 Uiso 1 1 calc R
C5B C 1.3424(5) 0.8046(6) 0.30402(14) 0.0366(16) Uani 1 1 d .
H5B H 1.2935 0.7918 0.2879 0.044 Uiso 1 1 calc R
C1S C 0.9455(5) 0.6041(8) 0.40282(17) 0.0456(18) Uani 1 1 d .
H1S H 0.9188 0.5906 0.4224 0.055 Uiso 1 1 calc R
C28A C 1.6660(5) 0.6620(6) 0.14223(13) 0.0301(14) Uani 1 1 d .
H28A H 1.6805 0.7103 0.1606 0.036 Uiso 1 1 calc R
C30C C 1.4447(5) -0.0476(6) 0.21170(13) 0.0291(13) Uani 1 1 d .
H30C H 1.3821 -0.0733 0.2035 0.035 Uiso 1 1 calc R
C27A C 1.5780(5) 0.6788(6) 0.12610(13) 0.0300(13) Uani 1 1 d .
H27A H 1.5320 0.7385 0.1333 0.036 Uiso 1 1 calc R
C26C C 1.5484(4) 0.0795(7) 0.24792(13) 0.0335(15) Uani 1 1 d .
H26C H 1.5578 0.1429 0.2641 0.040 Uiso 1 1 calc R
C31D C 0.9290(5) 0.8714(7) 0.29171(13) 0.0351(15) Uani 1 1 d .
C25D C 0.8418(5) 0.5929(8) 0.27514(17) 0.0443(19) Uani 1 1 d .
C27C C 1.6265(5) 0.0186(9) 0.23699(15) 0.0449(18) Uani 1 1 d .
H27C H 1.6892 0.0392 0.2460 0.054 Uiso 1 1 calc R
C30D C 0.8445(8) 0.4901(9) 0.2974(2) 0.073(3) Uani 1 1 d .
H30D H 0.9028 0.4457 0.3045 0.087 Uiso 1 1 calc R
C26D C 0.7572(5) 0.6597(14) 0.26506(19) 0.078(4) Uani 1 1 d .
H26D H 0.7580 0.7311 0.2506 0.093 Uiso 1 1 calc R
C29D C 0.7568(12) 0.4552(12) 0.3089(3) 0.119(6) Uani 1 1 d .
H29D H 0.7561 0.3861 0.3239 0.143 Uiso 1 1 calc R
C32A C 1.5812(4) 0.2326(7) 0.12181(15) 0.0323(14) Uani 1 1 d .
H32A H 1.5514 0.3121 0.1289 0.039 Uiso 1 1 calc R
C32B C 1.6690(4) 1.1318(6) 0.49063(12) 0.0206(11) Uani 1 1 d .
H32B H 1.6288 1.1052 0.4732 0.025 Uiso 1 1 calc R
C33A C 1.6268(5) 0.1399(7) 0.14205(17) 0.0391(16) Uani 1 1 d .
H33A H 1.6272 0.1557 0.1630 0.047 Uiso 1 1 calc R
C36D C 0.8666(5) 0.8720(8) 0.31449(14) 0.0420(17) Uani 1 1 d .
H36D H 0.8653 0.7954 0.3276 0.050 Uiso 1 1 calc R
C34D C 0.8122(8) 1.0973(10) 0.2986(2) 0.071(3) Uani 1 1 d .
H34D H 0.7724 1.1749 0.3008 0.086 Uiso 1 1 calc R
C34A C 1.6712(5) 0.0259(8) 0.1322(2) 0.049(2) Uani 1 1 d .
H34A H 1.7022 -0.0374 0.1462 0.059 Uiso 1 1 calc R
C32D C 0.9326(6) 0.9850(8) 0.27331(16) 0.0460(19) Uani 1 1 d .
H32D H 0.9752 0.9864 0.2582 0.055 Uiso 1 1 calc R
C33D C 0.8736(7) 1.0971(8) 0.27705(19) 0.055(2) Uani 1 1 d .
H33D H 0.8760 1.1748 0.2643 0.066 Uiso 1 1 calc R
C35D C 0.8072(7) 0.9838(10) 0.3179(2) 0.063(3) Uani 1 1 d .
H35D H 0.7641 0.9836 0.3329 0.075 Uiso 1 1 calc R
C36A C 1.6254(5) 0.0940(7) 0.08082(19) 0.0439(18) Uani 1 1 d .
H36A H 1.6268 0.0765 0.0600 0.053 Uiso 1 1 calc R
C35A C 1.6704(6) 0.0042(8) 0.1024(2) 0.056(2) Uani 1 1 d .
H35A H 1.7015 -0.0751 0.0957 0.067 Uiso 1 1 calc R
C28D C 0.6721(9) 0.522(2) 0.2983(4) 0.143(9) Uani 1 1 d .
H28D H 0.6138 0.4999 0.3062 0.172 Uiso 1 1 calc R
C27D C 0.6739(8) 0.625(2) 0.2754(3) 0.133(8) Uani 1 1 d .
H27D H 0.6160 0.6685 0.2675 0.160 Uiso 1 1 calc R
C11A C 1.8620(4) 0.4215(7) -0.03604(12) 0.0298(13) Uani 1 1 d .
C16A C 1.9112(5) 0.3001(7) -0.02829(13) 0.0378(16) Uani 1 1 d .
H16A H 1.9562 0.2660 -0.0409 0.045 Uiso 1 1 calc R
C15A C 1.8955(5) 0.2276(7) -0.00234(13) 0.0376(16) Uani 1 1 d .
H15A H 1.9308 0.1463 0.0029 0.045 Uiso 1 1 calc R
C25C C 1.4559(4) 0.0483(6) 0.23529(12) 0.0273(13) Uani 1 1 d .
C28C C 1.6145(5) -0.0717(8) 0.21325(14) 0.0408(17) Uani 1 1 d .
H28C H 1.6690 -0.1114 0.2057 0.049 Uiso 1 1 calc R
O2A O 1.5617(4) 0.1297(5) -0.00257(10) 0.0386(11) Uani 1 1 d .
N1A N 1.5923(4) 0.2081(5) -0.02385(11) 0.0300(11) Uani 1 1 d .
C22A C 1.6996(5) 0.2438(6) -0.06086(12) 0.0299(13) Uani 1 1 d .
H22A H 1.7481 0.2089 -0.0721 0.036 Uiso 1 1 calc R
C20A C 1.5541(4) 0.3349(7) -0.02949(13) 0.0304(14) Uani 1 1 d .
H20A H 1.5024 0.3657 -0.0192 0.036 Uiso 1 1 calc R
C8A C 1.8763(4) 0.4959(6) -0.06471(12) 0.0266(13) Uani 1 1 d .
C7A C 1.9684(5) 0.5437(7) -0.06809(13) 0.0317(14) Uani 1 1 d .
H7A H 2.0189 0.5232 -0.0529 0.038 Uiso 1 1 calc R
C1A C 1.7020(5) 0.4720(6) -0.08861(12) 0.0282(13) Uani 1 1 d .
H1A H 1.6858 0.5531 -0.0764 0.034 Uiso 1 1 calc R
C19A C 1.5902(4) 0.4178(7) -0.05001(13) 0.0293(13) Uani 1 1 d .
H19A H 1.5631 0.5065 -0.0535 0.035 Uiso 1 1 calc R
C9A C 1.7998(4) 0.5214(6) -0.08813(12) 0.0255(13) Uani 1 1 d .
C18A C 1.6652(4) 0.3775(6) -0.06600(12) 0.0277(13) Uani 1 1 d .
C21A C 1.6631(5) 0.1623(7) -0.03947(13) 0.0327(14) Uani 1 1 d .
H21A H 1.6883 0.0727 -0.0357 0.039 Uiso 1 1 calc R
C12B C 1.5747(4) 1.0391(6) 0.38241(12) 0.0224(12) Uani 1 1 d .
H12B H 1.5240 1.1005 0.3760 0.027 Uiso 1 1 calc R
C11B C 1.5727(4) 0.9044(6) 0.37176(12) 0.0232(12) Uani 1 1 d .
C10A C 1.8209(4) 0.6043(6) -0.11274(12) 0.0246(12) Uani 1 1 d .
C13B C 1.6519(4) 1.0841(6) 0.40269(12) 0.0188(11) Uani 1 1 d .
C2A C 1.6356(5) 0.5130(7) -0.11139(14) 0.0322(14) Uani 1 1 d .
H2A H 1.5712 0.4830 -0.1111 0.039 Uiso 1 1 calc R
C4A C 1.7481(5) 0.6405(7) -0.13579(13) 0.0345(15) Uani 1 1 d .
H4A H 1.7636 0.6963 -0.1520 0.041 Uiso 1 1 calc R
C5A C 1.9165(5) 0.6510(6) -0.11462(13) 0.0352(16) Uani 1 1 d .
H5A H 1.9301 0.7045 -0.1314 0.042 Uiso 1 1 calc R
C16B C 1.6482(4) 0.8164(6) 0.38144(13) 0.0267(13) Uani 1 1 d .
H16B H 1.6478 0.7251 0.3739 0.032 Uiso 1 1 calc R
C3A C 1.6577(5) 0.5969(7) -0.13505(13) 0.0373(16) Uani 1 1 d .
H3A H 1.6092 0.6227 -0.1504 0.045 Uiso 1 1 calc R
C6A C 1.9888(5) 0.6202(7) -0.09284(14) 0.0346(15) Uani 1 1 d .
H6A H 2.0522 0.6507 -0.0946 0.042 Uiso 1 1 calc R
O2B O 1.7993(3) 1.0298(4) 0.43335(9) 0.0272(9) Uani 1 1 d .
H37B H 1.7910 1.1112 0.4387 0.033 Uiso 1 1 calc R
N3 N 1.7188(3) 1.2711(5) 0.43364(10) 0.0238(10) Uani 1 1 d .
C14B C 1.7253(4) 0.9912(6) 0.41303(13) 0.0249(12) Uani 1 1 d .
C17B C 1.6519(4) 1.2261(6) 0.41398(12) 0.0225(11) Uani 1 1 d .
H17B H 1.6015 1.2863 0.4066 0.027 Uiso 1 1 calc R
C15B C 1.7234(4) 0.8585(6) 0.40164(13) 0.0253(12) Uani 1 1 d .
H15B H 1.7740 0.7965 0.4078 0.030 Uiso 1 1 calc R
O3B O 1.5504(3) 1.3450(4) 0.46110(8) 0.0213(8) Uani 1 1 d .
C24B C 1.6441(4) 1.3794(5) 0.47433(11) 0.0169(10) Uani 1 1 d .
H24B H 1.6407 1.4682 0.4854 0.020 Uiso 1 1 calc R
C31B C 1.6881(4) 1.2710(5) 0.49597(11) 0.0180(11) Uani 1 1 d .
C30B C 1.7956(4) 1.6160(7) 0.46351(12) 0.0254(12) Uani 1 1 d .
H30B H 1.7368 1.6643 0.4594 0.030 Uiso 1 1 calc R
C29B C 1.8771(5) 1.6875(7) 0.47475(13) 0.0349(15) Uani 1 1 d .
H29B H 1.8737 1.7832 0.4787 0.042 Uiso 1 1 calc R
C23B C 1.7047(4) 1.4018(6) 0.44767(12) 0.0201(11) Uani 1 1 d .
H23B H 1.6673 1.4621 0.4326 0.024 Uiso 1 1 calc R
C36B C 1.7483(4) 1.3082(6) 0.52135(12) 0.0228(12) Uani 1 1 d .
H36B H 1.7619 1.4025 0.5254 0.027 Uiso 1 1 calc R
C26B C 1.8847(4) 1.4066(7) 0.46375(14) 0.0298(13) Uani 1 1 d .
H26B H 1.8890 1.3110 0.4598 0.036 Uiso 1 1 calc R
C27B C 1.9667(4) 1.4800(8) 0.47534(15) 0.0358(15) Uani 1 1 d .
H27B H 2.0253 1.4321 0.4799 0.043 Uiso 1 1 calc R
C25B C 1.7978(4) 1.4741(6) 0.45811(12) 0.0209(11) Uani 1 1 d .
C35B C 1.7889(4) 1.2071(6) 0.54101(13) 0.0262(12) Uani 1 1 d .
H35B H 1.8308 1.2328 0.5582 0.031 Uiso 1 1 calc R
C28B C 1.9641(5) 1.6180(8) 0.48017(15) 0.0378(16) Uani 1 1 d .
H28B H 2.0209 1.6664 0.4872 0.045 Uiso 1 1 calc R
C14A C 1.8278(4) 0.2751(7) 0.01582(12) 0.0306(14) Uani 1 1 d .
C34B C 1.7683(4) 1.0712(6) 0.53556(15) 0.0303(14) Uani 1 1 d .
H34B H 1.7956 1.0030 0.5490 0.036 Uiso 1 1 calc R
C33B C 1.7075(4) 1.0324(6) 0.51032(13) 0.0268(13) Uani 1 1 d .
H33B H 1.6927 0.9382 0.5067 0.032 Uiso 1 1 calc R
O1B O 1.5542(3) 0.7347(4) 0.49775(8) 0.0269(9) Uani 1 1 d .
N4 N 1.5161(3) 0.7745(5) 0.47074(10) 0.0211(10) Uani 1 1 d .
C19B C 1.4656(4) 0.7212(6) 0.42061(12) 0.0222(11) Uani 1 1 d .
H19B H 1.4618 0.6551 0.4049 0.027 Uiso 1 1 calc R
C21B C 1.4852(4) 0.9079(6) 0.46564(12) 0.0210(11) Uani 1 1 d .
H21B H 1.4942 0.9740 0.4813 0.025 Uiso 1 1 calc R
C22B C 1.4419(4) 0.9450(6) 0.43831(12) 0.0215(11) Uani 1 1 d .
H22B H 1.4194 1.0364 0.4352 0.026 Uiso 1 1 calc R
C18B C 1.4300(3) 0.8499(5) 0.41446(11) 0.0157(10) Uani 1 1 d .
C20B C 1.5067(4) 0.6835(6) 0.44854(13) 0.0250(12) Uani 1 1 d .
H20B H 1.5285 0.5919 0.4520 0.030 Uiso 1 1 calc R
Cl9S Cl 1.6818(3) -0.1901(3) -0.00984(8) 0.1109(12) Uani 1 1 d .
O1A O 1.8112(3) 0.1981(5) 0.03979(9) 0.0318(10) Uani 1 1 d .
Cl8S Cl 1.7462(5) -0.2358(5) 0.05421(10) 0.174(2) Uani 1 1 d .
Cl7S Cl 1.8668(5) -0.1729(6) 0.01366(15) 0.213(3) Uani 1 1 d .
C3S C 1.7353(7) -0.1482(11) 0.0176(2) 0.080(3) Uiso 1 1 d .
H3S H 1.7233 -0.0483 0.0208 0.097 Uiso 1 1 calc R
H37D H 0.8739 0.8459 0.2155 0.04(2) Uiso 1 1 d R
H38B H 1.5267 1.3188 0.4766 0.027(18) Uiso 1 1 d R
H38A H 1.5242 0.1851 0.0270 0.024(15) Uiso 1 1 d R
H38C H 1.2226 0.3329 0.2358 0.028(16) Uiso 1 1 d R
H37C H 1.4448 0.3751 0.2826 0.033(18) Uiso 1 1 d R
H38D H 1.0759 0.8299 0.2670 0.05(2) Uiso 1 1 d R
H37A H 1.7617 0.2281 0.0482 0.011(13) Uiso 1 1 d R

loop_
_atom_site_aniso_label
_atom_site_aniso_U_11
_atom_site_aniso_U_22
_atom_site_aniso_U_33
_atom_site_aniso_U_23
_atom_site_aniso_U_13
_atom_site_aniso_U_12
Cl6S 0.0496(10) 0.0357(9) 0.0493(10) -0.0014(8) -0.0193(8) 0.0041(8)
Cl4S 0.0420(9) 0.0418(10) 0.0451(9) -0.0017(8) -0.0156(7) 0.0100(8)
Cl1S 0.0650(13) 0.0676(14) 0.0572(12) -0.0039(11) 0.0067(10) 0.0314(11)
Cl5S 0.0445(10) 0.0402(10) 0.0695(13) 0.0005(9) 0.0060(9) -0.0006(8)
Cl2S 0.0447(10) 0.0463(11) 0.0892(15) 0.0178(11) 0.0099(10) -0.0038(9)
Cl3S 0.0806(17) 0.0626(15) 0.0912(18) -0.0217(14) -0.0259(14) 0.0118(13)
O2D 0.039(3) 0.032(3) 0.042(3) 0.002(2) -0.003(2) 0.005(2)
N2A 0.030(3) 0.025(3) 0.024(2) -0.008(2) -0.005(2) -0.002(2)
O2C 0.051(3) 0.037(3) 0.028(2) -0.011(2) 0.019(2) -0.018(2)
N1D 0.019(2) 0.035(3) 0.034(3) 0.008(2) -0.001(2) -0.010(2)
C2B 0.027(3) 0.025(3) 0.025(3) 0.005(2) -0.003(2) -0.004(2)
C13C 0.015(2) 0.023(3) 0.023(3) 0.000(2) 0.000(2) -0.002(2)
C25A 0.026(3) 0.021(3) 0.018(3) 0.000(2) 0.001(2) -0.001(2)
C5C 0.026(3) 0.018(3) 0.024(3) 0.004(2) 0.006(2) 0.002(2)
C11C 0.016(2) 0.028(3) 0.017(3) 0.005(2) 0.003(2) 0.000(2)
N2C 0.019(2) 0.026(3) 0.027(2) -0.003(2) 0.0054(19) -0.0053(19)
N2D 0.026(3) 0.032(3) 0.036(3) 0.001(2) -0.014(2) 0.000(2)
C30A 0.019(3) 0.024(3) 0.028(3) -0.002(2) 0.002(2) 0.000(2)
O3A 0.029(2) 0.054(3) 0.043(3) -0.025(2) 0.0003(19) -0.005(2)
O1C 0.046(3) 0.058(3) 0.043(3) 0.036(3) 0.023(2) 0.015(2)
C13A 0.019(3) 0.034(3) 0.018(3) -0.008(2) -0.003(2) 0.007(2)
C8C 0.023(3) 0.016(3) 0.022(3) -0.001(2) 0.002(2) 0.001(2)
C18C 0.007(2) 0.043(4) 0.029(3) 0.016(3) 0.000(2) -0.003(2)
C12A 0.026(3) 0.028(3) 0.023(3) -0.008(2) -0.002(2) 0.008(2)
C21D 0.016(3) 0.046(4) 0.039(3) 0.018(3) -0.002(2) -0.006(3)
O3D 0.031(2) 0.051(3) 0.036(2) 0.019(2) -0.0140(18) -0.012(2)
C7C 0.021(3) 0.018(3) 0.023(3) -0.004(2) 0.002(2) 0.000(2)
C31C 0.022(3) 0.029(3) 0.024(3) 0.009(2) -0.009(2) -0.002(2)
C13D 0.010(2) 0.020(3) 0.038(3) 0.004(2) -0.008(2) -0.007(2)
C12D 0.014(3) 0.021(3) 0.045(4) 0.007(3) 0.002(2) -0.001(2)
C8B 0.031(3) 0.024(3) 0.024(3) -0.002(2) 0.002(2) -0.005(2)
C14D 0.011(2) 0.030(3) 0.036(3) -0.003(3) -0.006(2) 0.000(2)
O3C 0.021(2) 0.054(3) 0.043(3) 0.010(2) 0.0041(18) 0.001(2)
C10B 0.047(4) 0.019(3) 0.018(3) -0.003(2) -0.005(2) -0.007(3)
C14C 0.019(3) 0.025(3) 0.033(3) 0.000(2) 0.012(2) -0.006(2)
C9C 0.020(3) 0.017(3) 0.021(3) 0.001(2) 0.004(2) -0.001(2)
C32C 0.029(3) 0.029(3) 0.024(3) -0.002(2) -0.002(2) -0.002(2)
C29A 0.026(3) 0.028(3) 0.029(3) 0.003(3) -0.007(2) -0.008(2)
C24A 0.017(3) 0.036(4) 0.034(3) -0.012(3) -0.001(2) -0.001(2)
C15C 0.039(4) 0.024(3) 0.032(3) -0.002(3) 0.015(3) -0.013(3)
C8D 0.031(3) 0.023(3) 0.039(3) 0.007(3) 0.004(3) -0.002(2)
C17A 0.026(3) 0.031(3) 0.017(3) -0.013(2) -0.002(2) 0.008(2)
C17D 0.006(2) 0.028(3) 0.037(3) 0.001(3) -0.001(2) -0.002(2)
C1C 0.016(2) 0.025(3) 0.027(3) 0.004(2) 0.010(2) -0.002(2)
O1D 0.039(3) 0.040(3) 0.041(3) 0.008(2) -0.001(2) -0.009(2)
C12C 0.010(2) 0.025(3) 0.017(2) 0.002(2) -0.0005(18) -0.004(2)
C19D 0.014(3) 0.035(3) 0.043(4) 0.020(3) 0.006(2) -0.001(2)
C9D 0.035(3) 0.018(3) 0.037(3) 0.013(3) 0.002(3) -0.003(3)
C10C 0.019(3) 0.019(3) 0.023(3) 0.000(2) 0.002(2) 0.003(2)
N1C 0.025(3) 0.048(4) 0.033(3) 0.026(3) 0.002(2) 0.006(2)
C4C 0.026(3) 0.028(3) 0.029(3) 0.010(3) 0.012(2) -0.004(2)
C31A 0.013(3) 0.028(3) 0.054(4) -0.004(3) 0.002(3) -0.008(2)
C6C 0.024(3) 0.021(3) 0.020(3) -0.003(2) -0.003(2) 0.006(2)
C24D 0.029(3) 0.049(4) 0.027(3) 0.006(3) -0.010(2) -0.011(3)
C11D 0.018(3) 0.021(3) 0.039(3) 0.012(3) -0.003(2) -0.002(2)
C26A 0.031(3) 0.025(3) 0.025(3) 0.002(2) 0.002(2) 0.005(2)
C22D 0.027(3) 0.029(3) 0.041(4) 0.020(3) 0.002(3) -0.005(3)
C29C 0.064(5) 0.027(3) 0.024(3) 0.000(3) 0.006(3) 0.002(3)
C34C 0.035(4) 0.031(3) 0.036(3) 0.005(3) 0.007(3) -0.006(3)
C19C 0.019(3) 0.050(4) 0.026(3) 0.017(3) -0.007(2) -0.010(3)
C23A 0.014(3) 0.035(3) 0.025(3) -0.004(3) -0.001(2) 0.007(2)
C2S 0.036(3) 0.021(3) 0.051(4) 0.006(3) -0.011(3) -0.005(3)
C10D 0.039(4) 0.026(3) 0.046(4) 0.018(3) 0.012(3) -0.007(3)
C1B 0.033(3) 0.014(3) 0.021(3) -0.002(2) 0.000(2) -0.004(2)
C4B 0.035(3) 0.025(3) 0.033(3) -0.003(3) -0.012(3) -0.006(3)
C20C 0.023(3) 0.064(5) 0.030(3) 0.016(3) -0.007(2) -0.008(3)
C9B 0.031(3) 0.017(3) 0.022(3) 0.001(2) -0.006(2) -0.007(2)
C3B 0.024(3) 0.023(3) 0.037(3) 0.009(3) -0.007(2) -0.009(2)
C21C 0.025(3) 0.033(4) 0.049(4) 0.020(3) 0.008(3) 0.009(3)
C17C 0.023(3) 0.020(3) 0.018(3) 0.000(2) -0.003(2) 0.000(2)
C23D 0.019(3) 0.026(3) 0.040(4) 0.000(3) 0.003(2) 0.000(2)
C2C 0.022(3) 0.036(4) 0.031(3) 0.006(3) -0.004(2) -0.006(3)
C6D 0.044(4) 0.038(4) 0.035(4) 0.002(3) 0.012(3) -0.008(3)
C16C 0.033(3) 0.021(3) 0.035(3) -0.008(3) 0.008(3) -0.012(3)
C24C 0.023(3) 0.043(4) 0.026(3) 0.001(3) 0.004(2) -0.002(3)
C16D 0.021(3) 0.037(4) 0.038(3) 0.010(3) 0.000(3) -0.001(3)
C22C 0.020(3) 0.034(3) 0.037(3) 0.013(3) 0.008(2) 0.004(3)
C20D 0.020(3) 0.038(4) 0.046(4) 0.021(3) 0.002(3) -0.004(3)
C6B 0.066(5) 0.024(3) 0.024(3) -0.006(3) 0.007(3) -0.007(3)
C15D 0.024(3) 0.026(3) 0.054(4) 0.011(3) -0.012(3) -0.005(2)
C7B 0.050(4) 0.036(4) 0.025(3) -0.003(3) 0.014(3) 0.001(3)
C2D 0.029(3) 0.042(4) 0.042(4) 0.020(3) 0.005(3) 0.005(3)
C1D 0.025(3) 0.040(4) 0.034(3) 0.021(3) 0.011(3) 0.005(3)
C5D 0.054(4) 0.025(3) 0.043(4) 0.005(3) 0.016(3) -0.010(3)
C3C 0.021(3) 0.039(4) 0.035(3) 0.014(3) 0.001(2) -0.003(3)
C23C 0.020(3) 0.036(3) 0.025(3) -0.005(3) 0.004(2) -0.008(2)
C35C 0.045(4) 0.033(4) 0.023(3) 0.002(3) 0.001(3) -0.004(3)
C4D 0.035(4) 0.034(4) 0.056(4) 0.023(3) 0.021(3) 0.007(3)
C3D 0.024(3) 0.043(4) 0.055(4) 0.024(3) 0.021(3) 0.014(3)
C33C 0.026(3) 0.035(4) 0.027(3) 0.001(3) 0.005(2) -0.001(3)
C7D 0.022(3) 0.035(3) 0.033(3) 0.006(3) 0.004(2) -0.002(3)
C18D 0.011(2) 0.039(4) 0.035(3) 0.018(3) 0.001(2) -0.005(2)
C36C 0.035(3) 0.037(4) 0.023(3) 0.004(3) 0.002(3) 0.006(3)
C5B 0.055(4) 0.022(3) 0.029(3) -0.002(3) -0.011(3) -0.005(3)
C1S 0.050(4) 0.046(4) 0.040(4) 0.002(3) 0.002(3) 0.004(4)
C28A 0.039(3) 0.030(3) 0.022(3) -0.006(2) 0.007(3) -0.012(3)
C30C 0.042(4) 0.024(3) 0.021(3) -0.002(2) 0.002(3) -0.009(3)
C27A 0.040(4) 0.023(3) 0.027(3) -0.001(2) 0.007(3) 0.005(3)
C26C 0.032(3) 0.043(4) 0.024(3) -0.002(3) -0.006(3) 0.001(3)
C31D 0.042(4) 0.038(4) 0.022(3) 0.005(3) -0.013(3) -0.013(3)
C25D 0.036(4) 0.048(5) 0.051(4) -0.031(4) 0.016(3) -0.013(3)
C27C 0.033(4) 0.067(5) 0.034(4) -0.003(4) -0.002(3) 0.019(3)
C30D 0.087(7) 0.037(5) 0.104(8) -0.013(5) 0.059(6) -0.018(5)
C26D 0.027(4) 0.158(11) 0.047(5) -0.048(6) -0.005(3) 0.010(5)
C29D 0.170(14) 0.065(7) 0.147(12) -0.059(8) 0.131(11) -0.069(8)
C32A 0.017(3) 0.029(3) 0.051(4) 0.002(3) 0.006(3) 0.001(2)
C32B 0.018(3) 0.019(3) 0.025(3) 0.001(2) 0.005(2) -0.003(2)
C33A 0.028(3) 0.038(4) 0.054(4) 0.011(3) 0.015(3) 0.001(3)
C36D 0.054(4) 0.045(4) 0.024(3) -0.014(3) -0.011(3) -0.002(3)
C34D 0.084(7) 0.059(6) 0.061(6) -0.027(5) -0.039(5) 0.009(5)
C34A 0.036(4) 0.033(4) 0.082(6) 0.015(4) 0.023(4) 0.001(3)
C32D 0.054(4) 0.038(4) 0.041(4) -0.005(3) -0.022(3) -0.006(3)
C33D 0.076(6) 0.033(4) 0.049(5) -0.011(4) -0.031(4) -0.002(4)
C35D 0.065(6) 0.065(6) 0.054(5) -0.032(5) -0.017(4) 0.009(5)
C36A 0.038(4) 0.021(3) 0.075(5) -0.011(3) 0.015(4) -0.001(3)
C35A 0.044(4) 0.028(4) 0.101(7) -0.007(4) 0.031(5) -0.004(3)
C28D 0.065(8) 0.23(2) 0.144(13) -0.152(14) 0.067(9) -0.083(10)
C27D 0.042(6) 0.30(2) 0.064(7) -0.095(11) 0.018(5) -0.020(9)
C11A 0.032(3) 0.037(4) 0.019(3) 0.001(3) -0.003(2) 0.012(3)
C16A 0.045(4) 0.047(4) 0.023(3) 0.006(3) 0.013(3) 0.023(3)
C15A 0.048(4) 0.038(4) 0.027(3) 0.007(3) 0.005(3) 0.027(3)
C25C 0.037(3) 0.028(3) 0.017(3) 0.006(2) 0.001(2) 0.002(3)
C28C 0.049(4) 0.047(4) 0.026(3) 0.003(3) 0.000(3) 0.024(3)
O2A 0.057(3) 0.030(2) 0.028(2) -0.0017(19) 0.003(2) -0.009(2)
N1A 0.034(3) 0.032(3) 0.023(2) 0.001(2) 0.000(2) -0.002(2)
C22A 0.043(4) 0.024(3) 0.022(3) -0.004(2) 0.003(2) 0.009(3)
C20A 0.029(3) 0.040(4) 0.021(3) -0.009(3) -0.003(2) 0.005(3)
C8A 0.038(3) 0.026(3) 0.015(3) 0.001(2) 0.000(2) 0.015(3)
C7A 0.042(4) 0.035(4) 0.017(3) -0.005(3) -0.003(2) 0.012(3)
C1A 0.044(4) 0.025(3) 0.016(3) -0.004(2) 0.003(2) 0.011(3)
C19A 0.033(3) 0.030(3) 0.023(3) -0.003(3) -0.005(2) 0.008(3)
C9A 0.038(3) 0.026(3) 0.013(2) -0.008(2) 0.002(2) 0.011(3)
C18A 0.039(3) 0.028(3) 0.014(3) -0.003(2) -0.004(2) 0.007(3)
C21A 0.043(4) 0.028(3) 0.026(3) -0.003(3) 0.000(3) 0.003(3)
C12B 0.026(3) 0.021(3) 0.020(3) -0.004(2) 0.002(2) 0.003(2)
C11B 0.028(3) 0.018(3) 0.025(3) 0.002(2) 0.010(2) -0.003(2)
C10A 0.038(3) 0.016(3) 0.019(3) -0.006(2) -0.001(2) 0.007(2)
C13B 0.013(2) 0.022(3) 0.022(3) -0.002(2) 0.008(2) -0.001(2)
C2A 0.030(3) 0.035(4) 0.031(3) 0.002(3) 0.002(3) 0.006(3)
C4A 0.059(4) 0.024(3) 0.020(3) 0.003(2) 0.004(3) 0.012(3)
C5A 0.072(5) 0.015(3) 0.018(3) -0.008(2) 0.003(3) 0.007(3)
C16B 0.030(3) 0.022(3) 0.029(3) -0.001(2) 0.008(2) 0.003(2)
C3A 0.045(4) 0.045(4) 0.020(3) 0.006(3) -0.004(3) 0.015(3)
C6A 0.045(4) 0.027(3) 0.031(3) -0.008(3) 0.003(3) 0.001(3)
O2B 0.0177(19) 0.028(2) 0.037(2) -0.0048(18) 0.0047(17) 0.0013(17)
N3 0.025(2) 0.025(3) 0.022(2) -0.001(2) 0.0067(19) 0.000(2)
C14B 0.023(3) 0.026(3) 0.028(3) -0.004(2) 0.010(2) -0.001(2)
C17B 0.022(3) 0.022(3) 0.024(3) -0.005(2) 0.007(2) 0.000(2)
C15B 0.020(3) 0.021(3) 0.036(3) -0.002(2) 0.009(2) 0.002(2)
O3B 0.0160(18) 0.026(2) 0.0217(19) -0.0027(16) 0.0016(15) -0.0025(15)
C24B 0.021(3) 0.010(2) 0.019(3) -0.001(2) -0.001(2) 0.002(2)
C31B 0.019(3) 0.016(3) 0.019(3) 0.003(2) 0.005(2) -0.007(2)
C30B 0.022(3) 0.036(3) 0.020(3) 0.001(2) 0.011(2) -0.004(2)
C29B 0.048(4) 0.034(4) 0.026(3) -0.013(3) 0.017(3) -0.019(3)
C23B 0.025(3) 0.014(3) 0.021(3) -0.005(2) 0.004(2) -0.007(2)
C36B 0.016(3) 0.022(3) 0.031(3) -0.008(2) 0.005(2) 0.004(2)
C26B 0.024(3) 0.031(3) 0.036(3) 0.007(3) 0.009(2) -0.007(3)
C27B 0.019(3) 0.048(4) 0.040(4) 0.006(3) 0.000(3) -0.007(3)
C25B 0.019(3) 0.027(3) 0.018(3) 0.004(2) 0.008(2) -0.004(2)
C35B 0.019(3) 0.031(3) 0.027(3) 0.006(3) 0.000(2) 0.002(2)
C28B 0.025(3) 0.051(4) 0.037(4) 0.005(3) 0.002(3) -0.018(3)
C14A 0.036(3) 0.036(3) 0.019(3) 0.000(3) -0.001(2) 0.012(3)
C34B 0.022(3) 0.025(3) 0.045(4) 0.013(3) 0.008(3) 0.003(2)
C33B 0.028(3) 0.016(3) 0.037(3) 0.006(2) 0.006(3) 0.001(2)
O1B 0.0197(19) 0.039(2) 0.0206(19) 0.0007(18) -0.0026(15) 0.0083(18)
N4 0.017(2) 0.025(2) 0.022(2) 0.001(2) 0.0018(17) 0.0021(19)
C19B 0.019(3) 0.028(3) 0.021(3) -0.005(2) 0.006(2) 0.000(2)
C21B 0.018(3) 0.025(3) 0.021(3) -0.003(2) 0.005(2) -0.004(2)
C22B 0.025(3) 0.014(3) 0.026(3) 0.003(2) 0.007(2) -0.001(2)
C18B 0.009(2) 0.022(3) 0.017(2) 0.003(2) 0.0056(18) -0.0011(19)
C20B 0.019(3) 0.027(3) 0.029(3) 0.001(2) 0.003(2) 0.005(2)
Cl9S 0.122(3) 0.0613(17) 0.136(3) 0.0101(17) -0.051(2) -0.0032(17)
O1A 0.030(2) 0.040(3) 0.026(2) 0.0031(19) 0.0089(17) 0.012(2)
Cl8S 0.277(7) 0.127(4) 0.116(3) -0.009(3) 0.012(4) -0.027(4)
Cl7S 0.237(6) 0.126(4) 0.241(6) -0.010(4) -0.141(5) -0.025(4)

loop_
_atom_type_symbol
_atom_type_description
_atom_type_scat_dispersion_real
_atom_type_scat_dispersion_imag
_atom_type_scat_source
C C 0.0033 0.0016 'International Tables Vol C Tables 4.2.6.8 and 6.1.1.4'
H H 0.0000 0.0000 'International Tables Vol C Tables 4.2.6.8 and 6.1.1.4'
N N 0.0061 0.0033 'International Tables Vol C Tables 4.2.6.8 and 6.1.1.4'
O O 0.0106 0.0060 'International Tables Vol C Tables 4.2.6.8 and 6.1.1.4'
Cl Cl 0.1484 0.1585 'International Tables Vol C Tables 4.2.6.8 and 6.1.1.4'

loop_
_geom_angle_atom_site_label_1
_geom_angle_atom_site_label_2
_geom_angle_atom_site_label_3
_geom_angle
C14D O2D H37D 109.6
C17A N2A C23A 117.5(5)
C14C O2C H37C 114.9
O1D N1D C21D 120.9(5)
O1D N1D C20D 119.3(6)
C21D N1D C20D 119.8(6)
C1B C2B C3B 123.0(6)
C1B C2B H2B 118.5
C3B C2B H2B 118.5
C12C C13C C14C 119.8(5)
C12C C13C C17C 119.6(5)
C14C C13C C17C 120.4(5)
C26A C25A C30A 118.6(5)
C26A C25A C23A 118.7(5)
C30A C25A C23A 122.6(5)
C6C C5C C10C 121.3(5)
C6C C5C H5C 119.3
C10C C5C H5C 119.3
C12C C11C C16C 117.8(5)
C12C C11C C8C 122.0(5)
C16C C11C C8C 120.1(5)
C17C N2C C23C 118.8(5)
C17D N2D C23D 118.6(5)
C29A C30A C25A 120.9(5)
C29A C30A H30A 119.6
C25A C30A H30A 119.6
C24A O3A H38A 122.2
C12A C13A C14A 120.1(5)
C12A C13A C17A 119.8(5)
C14A C13A C17A 119.9(5)
C7C C8C C9C 119.7(5)
C7C C8C C11C 117.0(5)
C9C C8C C11C 123.4(4)
C19C C18C C22C 118.1(5)
C19C C18C C1C 119.7(6)
C22C C18C C1C 122.0(6)
C13A C12A C11A 121.1(6)
C13A C12A H12A 119.4
C11A C12A H12A 119.4
N1D C21D C22D 120.4(6)
N1D C21D H21D 119.8
C22D C21D H21D 119.8
C24D O3D H38D 105.2
C8C C7C C6C 122.0(5)
C8C C7C H7C 119.0
C6C C7C H7C 119.0
C32C C31C C36C 118.2(6)
C32C C31C C24C 119.7(6)
C36C C31C C24C 122.0(6)
C12D C13D C17D 119.3(5)
C12D C13D C14D 117.8(5)
C17D C13D C14D 122.9(6)
C11D C12D C13D 122.1(5)
C11D C12D H12D 118.9
C13D C12D H12D 118.9
C7B C8B C9B 119.2(5)
C7B C8B C11B 117.6(5)
C9B C8B C11B 122.9(5)
O2D C14D C15D 120.7(6)
O2D C14D C13D 120.7(5)
C15D C14D C13D 118.7(6)
C24C O3C H38C 117.0
C4B C10B C5B 121.8(6)
C4B C10B C9B 120.0(5)
C5B C10B C9B 118.0(6)
O2C C14C C13C 123.3(5)
O2C C14C C15C 118.3(5)
C13C C14C C15C 118.4(5)
C8C C9C C10C 117.3(5)
C8C C9C C1C 125.8(5)
C10C C9C C1C 116.8(4)
C31C C32C C33C 121.3(6)
C31C C32C H32C 119.4
C33C C32C H32C 119.4
C30A C29A C28A 119.5(5)
C30A C29A H29A 120.3
C28A C29A H29A 120.3
O3A C24A C31A 113.4(5)
O3A C24A C23A 111.0(5)
C31A C24A C23A 114.6(5)
O3A C24A H24A 105.7
C31A C24A H24A 105.7
C23A C24A H24A 105.7
C16C C15C C14C 121.5(5)
C16C C15C H15C 119.3
C14C C15C H15C 119.3
C7D C8D C9D 121.4(6)
C7D C8D C11D 115.8(5)
C9D C8D C11D 122.7(6)
N2A C17A C13A 123.3(6)
N2A C17A H17A 118.3
C13A C17A H17A 118.3
N2D C17D C13D 121.8(5)
N2D C17D H17D 119.1
C13D C17D H17D 119.1
C2C C1C C9C 119.7(5)
C2C C1C C18C 114.1(5)
C9C C1C C18C 126.2(4)
C2C C1C H1C 90.3
C9C C1C H1C 90.3
C18C C1C H1C 90.3
C13C C12C C11C 122.2(5)
C13C C12C H12C 118.9
C11C C12C H12C 118.9
C18D C19D C20D 120.4(6)
C18D C19D H19D 119.8
C20D C19D H19D 119.8
C8D C9D C1D 127.3(6)
C8D C9D C10D 115.8(6)
C1D C9D C10D 116.8(6)
C5C C10C C4C 119.2(5)
C5C C10C C9C 120.4(5)
C4C C10C C9C 120.3(5)
C21C N1C O1C 120.0(6)
C21C N1C C20C 121.5(6)
O1C N1C C20C 118.5(6)
C3C C4C C10C 121.0(5)
C3C C4C H4C 119.5
C10C C4C H4C 119.5
C36A C31A C32A 118.5(6)
C36A C31A C24A 122.1(6)
C32A C31A C24A 119.4(6)
C5C C6C C7C 119.0(5)
C5C C6C H6C 120.5
C7C C6C H6C 120.5
O3D C24D C31D 115.5(6)
O3D C24D C23D 109.6(5)
C31D C24D C23D 113.4(5)
O3D C24D H24D 105.8
C31D C24D H24D 105.8
C23D C24D H24D 105.8
C12D C11D C16D 119.5(6)
C12D C11D C8D 120.8(5)
C16D C11D C8D 119.7(5)
C25A C26A C27A 120.5(5)
C25A C26A H26A 119.8
C27A C26A H26A 119.8
C21D C22D C18D 121.5(6)
C21D C22D H22D 119.3
C18D C22D H22D 119.3
C30C C29C C28C 119.2(6)
C30C C29C H29C 120.4
C28C C29C H29C 120.4
C35C C34C C33C 118.6(6)
C35C C34C H34C 120.7
C33C C34C H34C 120.7
C18C C19C C20C 121.1(6)
C18C C19C H19C 119.4
C20C C19C H19C 119.4
N2A C23A C25A 112.4(4)
N2A C23A C24A 108.3(5)
C25A C23A C24A 111.2(5)
N2A C23A H23A 108.3
C25A C23A H23A 108.3
C24A C23A H23A 108.3
Cl5S C2S Cl4S 111.8(4)
Cl5S C2S Cl6S 109.9(3)
Cl4S C2S Cl6S 109.1(4)
Cl5S C2S H2S 108.7
Cl4S C2S H2S 108.7
Cl6S C2S H2S 108.7
C4D C10D C5D 118.4(7)
C4D C10D C9D 120.1(7)
C5D C10D C9D 121.5(6)
C2B C1B C9B 119.5(5)
C2B C1B C18B 116.3(5)
C9B C1B C18B 122.9(5)
C3B C4B C10B 121.4(5)
C3B C4B H4B 119.3
C10B C4B H4B 119.3
N1C C20C C19C 118.6(7)
N1C C20C H20C 120.7
C19C C20C H20C 120.7
C8B C9B C1B 124.5(5)
C8B C9B C10B 118.9(5)
C1B C9B C10B 116.5(5)
C4B C3B C2B 118.7(6)
C4B C3B H3B 120.6
C2B C3B H3B 120.6
N1C C21C C22C 121.6(6)
N1C C21C H21C 119.2
C22C C21C H21C 119.2
N2C C17C C13C 121.4(5)
N2C C17C H17C 119.3
C13C C17C H17C 119.3
N2D C23D C25D 112.2(5)
N2D C23D C24D 109.4(5)
C25D C23D C24D 111.4(5)
N2D C23D H23D 107.9
C25D C23D H23D 107.9
C24D C23D H23D 107.9
C1C C2C C3C 122.1(5)
C1C C2C H2C 118.9
C3C C2C H2C 118.9
C5D C6D C7D 120.6(7)
C5D C6D H6D 119.7
C7D C6D H6D 119.7
C15C C16C C11C 120.2(6)
C15C C16C H16C 119.9
C11C C16C H16C 119.9
O3C C24C C31C 113.3(5)
O3C C24C C23C 112.9(5)
C31C C24C C23C 112.5(5)
O3C C24C H24C 105.8
C31C C24C H24C 105.8
C23C C24C H24C 105.8
C15D C16D C11D 120.2(6)
C15D C16D H16D 119.9
C11D C16D H16D 119.9
C21C C22C C18C 118.9(7)
C21C C22C H22C 120.5
C18C C22C H22C 120.5
N1D C20D C19D 121.1(6)
N1D C20D H20D 119.4
C19D C20D H20D 119.4
C5B C6B C7B 121.0(6)
C5B C6B H6B 119.5
C7B C6B H6B 119.5
C16D C15D C14D 121.7(6)
C16D C15D H15D 119.2
C14D C15D H15D 119.2
C8B C7B C6B 120.9(6)
C8B C7B H7B 119.5
C6B C7B H7B 119.5
C1D C2D C3D 121.6(7)
C1D C2D H2D 119.2
C3D C2D H2D 119.2
C2D C1D C9D 120.1(6)
C2D C1D C18D 115.0(6)
C9D C1D C18D 125.0(5)
C6D C5D C10D 119.4(7)
C6D C5D H5D 120.3
C10D C5D H5D 120.3
C4C C3C C2C 119.8(5)
C4C C3C H3C 120.1
C2C C3C H3C 120.1
N2C C23C C25C 110.9(4)
N2C C23C C24C 109.4(5)
C25C C23C C24C 109.0(5)
N2C C23C H23C 109.2
C25C C23C H23C 109.2
C24C C23C H23C 109.2
C34C C35C C36C 122.0(6)
C34C C35C H35C 119.0
C36C C35C H35C 119.0
C3D C4D C10D 120.3(7)
C3D C4D H4D 119.9
C10D C4D H4D 119.9
C4D C3D C2D 121.0(6)
C4D C3D H3D 119.5
C2D C3D H3D 119.5
C34C C33C C32C 119.8(6)
C34C C33C H33C 120.1
C32C C33C H33C 120.1
C8D C7D C6D 121.1(6)
C8D C7D H7D 119.4
C6D C7D H7D 119.4
C19D C18D C22D 116.6(6)
C19D C18D C1D 124.4(6)
C22D C18D C1D 118.9(6)
C35C C36C C31C 120.1(6)
C35C C36C H36C 120.0
C31C C36C H36C 120.0
C6B C5B C10B 121.3(6)
C6B C5B H5B 119.3
C10B C5B H5B 119.3
Cl3S C1S Cl1S 111.5(4)
Cl3S C1S Cl2S 110.7(4)
Cl1S C1S Cl2S 109.8(4)
Cl3S C1S H1S 108.2
Cl1S C1S H1S 108.2
Cl2S C1S H1S 108.2
C27A C28A C29A 120.7(5)
C27A C28A H28A 119.6
C29A C28A H28A 119.6
C29C C30C C25C 121.1(6)
C29C C30C H30C 119.5
C25C C30C H30C 119.5
C28A C27A C26A 119.8(6)
C28A C27A H27A 120.1
C26A C27A H27A 120.1
C27C C26C C25C 120.2(6)
C27C C26C H26C 119.9
C25C C26C H26C 119.9
C32D C31D C36D 119.5(7)
C32D C31D C24D 121.9(7)
C36D C31D C24D 118.6(6)
C26D C25D C30D 121.3(8)
C26D C25D C23D 120.4(8)
C30D C25D C23D 117.9(7)
C28C C27C C26C 120.8(7)
C28C C27C H27C 119.6
C26C C27C H27C 119.6
C25D C30D C29D 117.8(12)
C25D C30D H30D 121.1
C29D C30D H30D 121.1
C27D C26D C25D 121.0(13)
C27D C26D H26D 119.5
C25D C26D H26D 119.5
C28D C29D C30D 120.1(14)
C28D C29D H29D 119.9
C30D C29D H29D 119.9
C33A C32A C31A 120.2(6)
C33A C32A H32A 119.9
C31A C32A H32A 119.9
C33B C32B C31B 121.0(5)
C33B C32B H32B 119.5
C31B C32B H32B 119.5
C34A C33A C32A 120.7(7)
C34A C33A H33A 119.7
C32A C33A H33A 119.7
C35D C36D C31D 120.5(8)
C35D C36D H36D 119.8
C31D C36D H36D 119.8
C33D C34D C35D 120.7(9)
C33D C34D H34D 119.6
C35D C34D H34D 119.6
C35A C34A C33A 119.3(8)
C35A C34A H34A 120.4
C33A C34A H34A 120.4
C31D C32D C33D 119.6(8)
C31D C32D H32D 120.2
C33D C32D H32D 120.2
C34D C33D C32D 121.1(9)
C34D C33D H33D 119.5
C32D C33D H33D 119.5
C36D C35D C34D 118.6(9)
C36D C35D H35D 120.7
C34D C35D H35D 120.7
C31A C36A C35A 118.7(8)
C31A C36A H36A 120.7
C35A C36A H36A 120.7
C34A C35A C36A 122.7(7)
C34A C35A H35A 118.7
C36A C35A H35A 118.7
C29D C28D C27D 119.4(10)
C29D C28D H28D 120.3
C27D C28D H28D 120.3
C26D C27D C28D 120.2(14)
C26D C27D H27D 119.9
C28D C27D H27D 119.9
C12A C11A C16A 118.9(6)
C12A C11A C8A 120.3(5)
C16A C11A C8A 120.8(5)
C11A C16A C15A 121.2(6)
C11A C16A H16A 119.4
C15A C16A H16A 119.4
C14A C15A C16A 119.8(6)
C14A C15A H15A 120.1
C16A C15A H15A 120.1
C26C C25C C30C 118.4(6)
C26C C25C C23C 124.1(5)
C30C C25C C23C 117.1(5)
C27C C28C C29C 120.3(6)
C27C C28C H28C 119.8
C29C C28C H28C 119.8
O2A N1A C21A 119.6(5)
O2A N1A C20A 120.3(5)
C21A N1A C20A 120.0(5)
C21A C22A C18A 120.0(6)
C21A C22A H22A 120.0
C18A C22A H22A 120.0
N1A C20A C19A 119.8(6)
N1A C20A H20A 120.1
C19A C20A H20A 120.1
C7A C8A C9A 119.3(5)
C7A C8A C11A 117.5(5)
C9A C8A C11A 123.2(6)
C6A C7A C8A 122.4(6)
C6A C7A H7A 118.8
C8A C7A H7A 118.8
C2A C1A C9A 118.9(6)
C2A C1A C18A 115.2(6)
C9A C1A C18A 125.9(5)
C2A C1A H1A 90.0
C9A C1A H1A 90.0
C18A C1A H1A 90.0
C20A C19A C18A 122.6(6)
C20A C19A H19A 118.7
C18A C19A H19A 118.7
C10A C9A C8A 117.5(6)
C10A C9A C1A 116.8(5)
C8A C9A C1A 125.7(5)
C19A C18A C22A 116.4(6)
C19A C18A C1A 120.7(5)
C22A C18A C1A 122.9(5)
N1A C21A C22A 121.2(6)
N1A C21A H21A 119.4
C22A C21A H21A 119.4
C11B C12B C13B 120.0(5)
C11B C12B H12B 120.0
C13B C12B H12B 120.0
C12B C11B C16B 118.9(5)
C12B C11B C8B 119.7(5)
C16B C11B C8B 121.4(5)
C4A C10A C9A 120.8(6)
C4A C10A C5A 119.1(6)
C9A C10A C5A 120.0(5)
C12B C13B C14B 119.8(5)
C12B C13B C17B 119.1(5)
C14B C13B C17B 121.0(5)
C1A C2A C3A 123.2(6)
C1A C2A H2A 118.4
C3A C2A H2A 118.4
C3A C4A C10A 120.9(6)
C3A C4A H4A 119.5
C10A C4A H4A 119.5
C6A C5A C10A 121.3(6)
C6A C5A H5A 119.3
C10A C5A H5A 119.3
C15B C16B C11B 121.7(6)
C15B C16B H16B 119.2
C11B C16B H16B 119.2
C4A C3A C2A 119.3(6)
C4A C3A H3A 120.4
C2A C3A H3A 120.4
C5A C6A C7A 119.2(7)
C5A C6A H6A 120.4
C7A C6A H6A 120.4
C14B O2B H37B 109.5
C17B N3 C23B 118.2(5)
O2B C14B C15B 119.1(5)
O2B C14B C13B 121.5(5)
C15B C14B C13B 119.4(5)
N3 C17B C13B 121.7(5)
N3 C17B H17B 119.1
C13B C17B H17B 119.1
C16B C15B C14B 120.1(5)
C16B C15B H15B 120.0
C14B C15B H15B 120.0
C24B O3B H38B 99.0
O3B C24B C31B 113.4(4)
O3B C24B C23B 105.6(4)
C31B C24B C23B 111.7(4)
O3B C24B H24B 108.7
C31B C24B H24B 108.7
C23B C24B H24B 108.7
C36B C31B C32B 118.8(5)
C36B C31B C24B 120.8(5)
C32B C31B C24B 120.4(5)
C29B C30B C25B 121.6(6)
C29B C30B H30B 119.2
C25B C30B H30B 119.2
C30B C29B C28B 119.6(6)
C30B C29B H29B 120.2
C28B C29B H29B 120.2
N3 C23B C25B 113.0(5)
N3 C23B C24B 108.9(4)
C25B C23B C24B 110.6(4)
N3 C23B H23B 108.0
C25B C23B H23B 108.0
C24B C23B H23B 108.0
C31B C36B C35B 120.2(5)
C31B C36B H36B 119.9
C35B C36B H36B 119.9
C25B C26B C27B 119.8(6)
C25B C26B H26B 120.1
C27B C26B H26B 120.1
C28B C27B C26B 121.7(6)
C28B C27B H27B 119.1
C26B C27B H27B 119.1
C26B C25B C30B 118.1(5)
C26B C25B C23B 123.4(5)
C30B C25B C23B 118.5(5)
C34B C35B C36B 120.1(5)
C34B C35B H35B 119.9
C36B C35B H35B 119.9
C27B C28B C29B 119.2(6)
C27B C28B H28B 120.4
C29B C28B H28B 120.4
O1A C14A C15A 117.8(5)
O1A C14A C13A 123.3(5)
C15A C14A C13A 118.9(6)
C35B C34B C33B 120.3(5)
C35B C34B H34B 119.8
C33B C34B H34B 119.8
C32B C33B C34B 119.6(5)
C32B C33B H33B 120.2
C34B C33B H33B 120.2
C20B N4 O1B 119.1(5)
C20B N4 C21B 119.9(5)
O1B N4 C21B 121.0(4)
C18B C19B C20B 122.6(5)
C18B C19B H19B 118.7
C20B C19B H19B 118.7
C22B C21B N4 120.1(5)
C22B C21B H21B 119.9
N4 C21B H21B 119.9
C21B C22B C18B 121.1(5)
C21B C22B H22B 119.5
C18B C22B H22B 119.5
C19B C18B C22B 115.9(5)
C19B C18B C1B 120.7(5)
C22B C18B C1B 122.1(5)
N4 C20B C19B 120.3(5)
N4 C20B H20B 119.8
C19B C20B H20B 119.8
C14A O1A H37A 111.7
Cl9S C3S Cl8S 128.3(7)
Cl9S C3S Cl7S 108.3(6)
Cl8S C3S Cl7S 92.0(5)
Cl9S C3S H3S 108.7
Cl8S C3S H3S 108.7
Cl7S C3S H3S 108.7

loop_
_geom_bond_atom_site_label_1
_geom_bond_atom_site_label_2
_geom_bond_distance
Cl6S C2S 1.776(7)
Cl4S C2S 1.770(6)
Cl1S C1S 1.759(8)
Cl5S C2S 1.748(7)
Cl2S C1S 1.776(8)
Cl3S C1S 1.737(8)
O2D C14D 1.349(7)
O2D H37D 0.9773
N2A C17A 1.274(8)
N2A C23A 1.471(7)
O2C C14C 1.338(7)
O2C H37C 0.8740
N1D O1D 1.327(7)
N1D C21D 1.350(9)
N1D C20D 1.350(8)
C2B C1B 1.374(8)
C2B C3B 1.396(8)
C2B H2B 0.9500
C13C C12C 1.387(7)
C13C C14C 1.404(8)
C13C C17C 1.463(7)
C25A C26A 1.388(8)
C25A C30A 1.399(8)
C25A C23A 1.512(8)
C5C C6C 1.371(8)
C5C C10C 1.401(8)
C5C H5C 0.9500
C11C C12C 1.389(7)
C11C C16C 1.419(8)
C11C C8C 1.494(7)
N2C C17C 1.287(7)
N2C C23C 1.474(7)
N2D C17D 1.303(8)
N2D C23D 1.457(8)
C30A C29A 1.379(8)
C30A H30A 0.9500
O3A C24A 1.432(7)
O3A H38A 1.1169
O1C N1C 1.342(6)
C13A C12A 1.380(8)
C13A C14A 1.424(8)
C13A C17A 1.462(8)
C8C C7C 1.382(7)
C8C C9C 1.437(7)
C18C C19C 1.366(9)
C18C C22C 1.406(9)
C18C C1C 1.490(7)
C12A C11A 1.389(8)
C12A H12A 0.9500
C21D C22D 1.367(10)
C21D H21D 0.9500
O3D C24D 1.416(8)
O3D H38D 0.8412
C7C C6C 1.414(8)
C7C H7C 0.9500
C31C C32C 1.388(8)
C31C C36C 1.394(9)
C31C C24C 1.505(9)
C13D C12D 1.411(9)
C13D C17D 1.426(8)
C13D C14D 1.428(8)
C12D C11D 1.368(8)
C12D H12D 0.9500
C8B C7B 1.382(8)
C8B C9B 1.422(8)
C8B C11B 1.512(8)
C14D C15D 1.397(9)
O3C C24C 1.425(7)
O3C H38C 1.1020
C10B C4B 1.402(9)
C10B C5B 1.407(9)
C10B C9B 1.452(8)
C14C C15C 1.405(8)
C9C C10C 1.439(7)
C9C C1C 1.457(7)
C32C C33C 1.409(9)
C32C H32C 0.9500
C29A C28A 1.383(9)
C29A H29A 0.9500
C24A C31A 1.497(9)
C24A C23A 1.543(9)
C24A H24A 1.0000
C15C C16C 1.378(8)
C15C H15C 0.9500
C8D C7D 1.395(9)
C8D C9D 1.419(9)
C8D C11D 1.516(9)
C17A H17A 0.9500
C17D H17D 0.9500
C1C C2C 1.378(8)
C1C H1C 1.0000
C12C H12C 0.9500
C19D C18D 1.385(9)
C19D C20D 1.385(10)
C19D H19D 0.9500
C9D C1D 1.436(9)
C9D C10D 1.448(10)
C10C C4C 1.420(8)
N1C C21C 1.334(9)
N1C C20C 1.343(10)
C4C C3C 1.365(8)
C4C H4C 0.9500
C31A C36A 1.387(9)
C31A C32A 1.421(9)
C6C H6C 0.9500
C24D C31D 1.495(10)
C24D C23D 1.562(9)
C24D H24D 1.0000
C11D C16D 1.391(9)
C26A C27A 1.390(8)
C26A H26A 0.9500
C22D C18D 1.402(8)
C22D H22D 0.9500
C29C C30C 1.384(9)
C29C C28C 1.386(10)
C29C H29C 0.9500
C34C C35C 1.382(9)
C34C C33C 1.383(9)
C34C H34C 0.9500
C19C C20C 1.410(8)
C19C H19C 0.9500
C23A H23A 1.0000
C2S H2S 1.0000
C10D C4D 1.419(9)
C10D C5D 1.439(10)
C1B C9B 1.437(8)
C1B C18B 1.504(7)
C4B C3B 1.370(9)
C4B H4B 0.9500
C20C H20C 0.9500
C3B H3B 0.9500
C21C C22C 1.377(9)
C21C H21C 0.9500
C17C H17C 0.9500
C23D C25D 1.506(9)
C23D H23D 1.0000
C2C C3C 1.406(9)
C2C H2C 0.9500
C6D C5D 1.356(10)
C6D C7D 1.406(9)
C6D H6D 0.9500
C16C H16C 0.9500
C24C C23C 1.536(8)
C24C H24C 1.0000
C16D C15D 1.373(10)
C16D H16D 0.9500
C22C H22C 0.9500
C20D H20D 0.9500
C6B C5B 1.348(10)
C6B C7B 1.397(10)
C6B H6B 0.9500
C15D H15D 0.9500
C7B H7B 0.9500
C2D C1D 1.371(9)
C2D C3D 1.398(10)
C2D H2D 0.9500
C1D C18D 1.508(10)
C5D H5D 0.9500
C3C H3C 0.9500
C23C C25C 1.518(9)
C23C H23C 1.0000
C35C C36C 1.385(9)
C35C H35C 0.9500
C4D C3D 1.344(11)
C4D H4D 0.9500
C3D H3D 0.9500
C33C H33C 0.9500
C7D H7D 0.9500
C36C H36C 0.9500
C5B H5B 0.9500
C1S H1S 1.0000
C28A C27A 1.373(9)
C28A H28A 0.9500
C30C C25C 1.407(8)
C30C H30C 0.9500
C27A H27A 0.9500
C26C C27C 1.380(9)
C26C C25C 1.393(8)
C26C H26C 0.9500
C31D C32D 1.383(10)
C31D C36D 1.414(10)
C25D C26D 1.388(12)
C25D C30D 1.411(13)
C27C C28C 1.377(10)
C27C H27C 0.9500
C30D C29D 1.426(14)
C30D H30D 0.9500
C26D C27D 1.346(15)
C26D H26D 0.9500
C29D C28D 1.39(2)
C29D H29D 0.9500
C32A C33A 1.387(9)
C32A H32A 0.9500
C32B C33B 1.381(8)
C32B C31B 1.396(8)
C32B H32B 0.9500
C33A C34A 1.368(10)
C33A H33A 0.9500
C36D C35D 1.388(11)
C36D H36D 0.9500
C34D C33D 1.362(14)
C34D C35D 1.408(14)
C34D H34D 0.9500
C34A C35A 1.354(12)
C34A H34A 0.9500
C32D C33D 1.391(11)
C32D H32D 0.9500
C33D H33D 0.9500
C35D H35D 0.9500
C36A C35A 1.402(12)
C36A H36A 0.9500
C35A H35A 0.9500
C28D C27D 1.44(3)
C28D H28D 0.9500
C27D H27D 0.9500
C11A C16A 1.393(9)
C11A C8A 1.507(8)
C16A C15A 1.398(9)
C16A H16A 0.9500
C15A C14A 1.394(8)
C15A H15A 0.9500
C28C H28C 0.9500
O2A N1A 1.328(6)
N1A C21A 1.351(8)
N1A C20A 1.358(8)
C22A C21A 1.384(9)
C22A C18A 1.399(8)
C22A H22A 0.9500
C20A C19A 1.360(9)
C20A H20A 0.9500
C8A C7A 1.397(9)
C8A C9A 1.442(8)
C7A C6A 1.391(9)
C7A H7A 0.9500
C1A C2A 1.368(8)
C1A C9A 1.452(9)
C1A C18A 1.501(9)
C1A H1A 1.0000
C19A C18A 1.391(9)
C19A H19A 0.9500
C9A C10A 1.424(8)
C21A H21A 0.9500
C12B C11B 1.394(8)
C12B C13B 1.409(7)
C12B H12B 0.9500
C11B C16B 1.396(8)
C10A C4A 1.418(8)
C10A C5A 1.427(9)
C13B C14B 1.411(8)
C13B C17B 1.471(8)
C2A C3A 1.400(9)
C2A H2A 0.9500
C4A C3A 1.343(10)
C4A H4A 0.9500
C5A C6A 1.364(9)
C5A H5A 0.9500
C16B C15B 1.378(8)
C16B H16B 0.9500
C3A H3A 0.9500
C6A H6A 0.9500
O2B C14B 1.360(7)
O2B H37B 0.8400
N3 C17B 1.294(7)
N3 C23B 1.442(7)
C14B C15B 1.388(8)
C17B H17B 0.9500
C15B H15B 0.9500
O3B C24B 1.424(6)
O3B H38B 0.8405
C24B C31B 1.520(7)
C24B C23B 1.554(7)
C24B H24B 1.0000
C31B C36B 1.391(7)
C30B C29B 1.388(8)
C30B C25B 1.402(9)
C30B H30B 0.9500
C29B C28B 1.395(10)
C29B H29B 0.9500
C23B C25B 1.514(7)
C23B H23B 1.0000
C36B C35B 1.402(8)
C36B H36B 0.9500
C26B C25B 1.386(8)
C26B C27B 1.406(8)
C26B H26B 0.9500
C27B C28B 1.361(10)
C27B H27B 0.9500
C35B C34B 1.370(9)
C35B H35B 0.9500
C28B H28B 0.9500
C14A O1A 1.350(7)
C34B C33B 1.395(9)
C34B H34B 0.9500
C33B H33B 0.9500
O1B N4 1.329(5)
N4 C20B 1.328(7)
N4 C21B 1.380(7)
C19B C18B 1.365(8)
C19B C20B 1.372(8)
C19B H19B 0.9500
C21B C22B 1.357(8)
C21B H21B 0.9500
C22B C18B 1.411(7)
C22B H22B 0.9500
C20B H20B 0.9500
Cl9S C3S 1.431(10)
O1A H37A 0.8767
Cl8S C3S 1.842(11)
Cl7S C3S 1.888(12)
C3S H3S 1.0000
